data_4518053
loop_
_publ_author_name
'Wollenburg, Marco'
'Heusler, Arne'
'Bergander, Klaus'
'Glorius, Frank'

_publ_section_title
;
 trans-Selective and Switchable Arene Hydrogenation of Phenol Derivatives
;
_journal_issue 19
_journal_name_full 'ACS Catalysis'
_journal_page_first 11365
_journal_page_last 11370
_journal_paper_doi 10.1021/acscatal.0c03423
_journal_volume 10
_journal_year 2020
_chemical_formula_sum 'C12 H16 O'
_chemical_formula_weight 176.25
_space_group_crystal_system monoclinic
_space_group_IT_number 14
_space_group_name_Hall '-P 2ybc'
_space_group_name_H-M_alt 'P 1 21/c 1'
_atom_sites_solution_hydrogens mixed
_audit_creation_method 'APEX3 v2016.1-0'
_cell_angle_alpha 90
_cell_angle_beta 106.9940(10)
_cell_angle_gamma 90
_cell_formula_units_Z 4
_cell_length_a 14.6389(3)
_cell_length_b 5.30300(10)
_cell_length_c 13.1361(3)
_cell_measurement_reflns_used 5882
_cell_measurement_temperature 100.(2)
_cell_measurement_theta_max 68.7344
_cell_measurement_theta_min 3.1567
_cell_volume 975.23(4)
_computing_cell_refinement 'SAINT V8.37A (Bruker AXS Inc., 2015)'
_computing_data_collection
;

APEX3 v2016.1-0 (Bruker AXS Inc., 2016)
;
_computing_data_reduction 'SAINT V8.37A (Bruker AXS Inc., 2015)'
_computing_molecular_graphics 'XP (Sheldrick, 2014)'
_computing_publication_material 'SHELXL-2014/7 (Sheldrick, 2014)'
_computing_structure_refinement 'SHELXL-2014/7 (Sheldrick, 2014)'
_computing_structure_solution 'SHELXL-2014/7 (Sheldrick, 2014)'
_diffrn_ambient_temperature 100.(2)
_diffrn_detector_area_resol_mean 7.3910
_diffrn_measured_fraction_theta_full 0.996
_diffrn_measured_fraction_theta_max 0.996
_diffrn_measurement_device_type 'Bruker D8 Venture PHOTON 100 CMOS'
_diffrn_measurement_method 'omega and phi scans'
_diffrn_radiation_monochromator 'MX mirror'
_diffrn_radiation_type 'Cu K\a'
_diffrn_radiation_wavelength 1.54178
_diffrn_reflns_av_R_equivalents 0.0326
_diffrn_reflns_av_unetI/netI 0.0244
_diffrn_reflns_limit_h_max 17
_diffrn_reflns_limit_h_min -17
_diffrn_reflns_limit_k_max 6
_diffrn_reflns_limit_k_min -6
_diffrn_reflns_limit_l_max 15
_diffrn_reflns_limit_l_min -15
_diffrn_reflns_number 10527
_diffrn_reflns_theta_full 68.73
_diffrn_reflns_theta_max 68.73
_diffrn_reflns_theta_min 3.16
_diffrn_source 'Cu ImS'
_diffrn_source_type 'micro focus tube'
_exptl_absorpt_coefficient_mu 0.571
_exptl_absorpt_correction_T_max 0.98
_exptl_absorpt_correction_T_min 0.88
_exptl_absorpt_correction_type multi-scan
_exptl_absorpt_process_details
;
Bruker AXS (2014). SADABS, Version 2014/5, Bruker AXS Inc., Madison, Wisconsin,
USA.
;
_exptl_crystal_colour colourless
_exptl_crystal_density_diffrn 1.200
_exptl_crystal_density_method 'not measured'
_exptl_crystal_description plate
_exptl_crystal_F_000 384
_exptl_crystal_size_max 0.164
_exptl_crystal_size_mid 0.136
_exptl_crystal_size_min 0.035
_refine_diff_density_max 0.197
_refine_diff_density_min -0.197
_refine_ls_extinction_method none
_refine_ls_goodness_of_fit_ref 1.049
_refine_ls_hydrogen_treatment mixed
_refine_ls_matrix_type full
_refine_ls_number_parameters 122
_refine_ls_number_reflns 1794
_refine_ls_number_restraints 0
_refine_ls_restrained_S_all 1.049
_refine_ls_R_factor_all 0.0385
_refine_ls_R_factor_gt 0.0341
_refine_ls_shift/su_max 0.000
_refine_ls_shift/su_mean 0.000
_refine_ls_structure_factor_coef Fsqd
_refine_ls_weighting_details 'w=1/[\s^2^(Fo^2^)+(0.0308P)^2^+0.4081P] where P=(Fo^2^+2Fc^2^)/3'
_refine_ls_weighting_scheme calc
_refine_ls_wR_factor_gt 0.0837
_refine_ls_wR_factor_ref 0.0867
_reflns_number_gt 1589
_reflns_number_total 1794
_reflns_threshold_expression 'I > 2\s(I)'
_cod_data_source_file cs0c03423_si_002.cif
_cod_data_source_block glo9768
_cod_depositor_comments 'Adding full bibliography for 4518051--4518054.cif.'
_cod_database_code 4518053

loop_
_space_group_symop_operation_xyz
'x, y, z'
'-x, y+1/2, -z+1/2'
'-x, -y, -z'
'x, -y-1/2, z-1/2'

loop_
_atom_site_type_symbol
_atom_site_label
_atom_site_fract_x
_atom_site_fract_y
_atom_site_fract_z
_atom_site_U_iso_or_equiv
_atom_site_adp_type
_atom_site_calc_flag
_atom_site_refinement_flags_adp
_atom_site_refinement_flags_occupancy
_atom_site_refinement_flags_posn
_atom_site_occupancy
_atom_site_disorder_assembly
_atom_site_disorder_group
O O1 0.52144(6) 0.55179(16) 0.28919(7) 0.0247(2) Uani d . . . 1 . .
H H1 0.5082(14) 0.396(4) 0.2652(15) 0.059(5) Uiso d . . . 1 . .
C C1 0.81531(8) 0.7176(2) 0.68174(9) 0.0169(3) Uani d . . . 1 . .
C C2 0.88303(8) 0.9079(2) 0.71565(9) 0.0200(3) Uani d . . . 1 . .
H H2 0.8887 1.0346 0.6667 0.024 Uiso calc U . R 1 . .
C C3 0.94257(8) 0.9161(2) 0.81981(10) 0.0226(3) Uani d . . . 1 . .
H H3 0.9884 1.0472 0.8413 0.027 Uiso calc U . R 1 . .
C C4 0.93505(8) 0.7331(2) 0.89204(9) 0.0227(3) Uani d . . . 1 . .
H H4 0.9752 0.7388 0.9634 0.027 Uiso calc U . R 1 . .
C C5 0.86834(8) 0.5413(2) 0.85952(9) 0.0216(3) Uani d . . . 1 . .
H H5 0.8632 0.4145 0.9087 0.026 Uiso calc U . R 1 . .
C C6 0.80913(8) 0.5339(2) 0.75566(9) 0.0191(3) Uani d . . . 1 . .
H H6 0.7637 0.4018 0.7344 0.023 Uiso calc U . R 1 . .
C C11 0.74941(8) 0.7150(2) 0.56901(9) 0.0173(3) Uani d . . . 1 . .
H H11 0.7713 0.851 0.5288 0.021 Uiso calc U . R 1 . .
C C12 0.75263(8) 0.4650(2) 0.51088(9) 0.0196(3) Uani d . . . 1 . .
H H12A 0.8188 0.4333 0.5092 0.023 Uiso calc U . R 1 . .
H H12B 0.7339 0.3253 0.5506 0.023 Uiso calc U . R 1 . .
C C13 0.68581(8) 0.4689(2) 0.39689(9) 0.0207(3) Uani d . . . 1 . .
H H13A 0.7086 0.5958 0.3547 0.025 Uiso calc U . R 1 . .
H H13B 0.6868 0.3018 0.3635 0.025 Uiso calc U . R 1 . .
C C14 0.58402(8) 0.5322(2) 0.39575(9) 0.0188(3) Uani d . . . 1 . .
H H14 0.5599 0.3961 0.4339 0.023 Uiso calc U . R 1 . .
C C15 0.58081(8) 0.7812(2) 0.45117(9) 0.0206(3) Uani d . . . 1 . .
H H15A 0.5144 0.8163 0.4512 0.025 Uiso calc U . R 1 . .
H H15B 0.6013 0.9185 0.4117 0.025 Uiso calc U . R 1 . .
C C16 0.64596(8) 0.7756(2) 0.56579(9) 0.0194(3) Uani d . . . 1 . .
H H16A 0.6227 0.6465 0.6067 0.023 Uiso calc U . R 1 . .
H H16B 0.6439 0.9414 0.5997 0.023 Uiso calc U . R 1 . .

loop_
_atom_site_aniso_label
_atom_site_aniso_U_11
_atom_site_aniso_U_22
_atom_site_aniso_U_33
_atom_site_aniso_U_12
_atom_site_aniso_U_13
_atom_site_aniso_U_23
O1 0.0309(5) 0.0179(4) 0.0188(4) 0.0002(4) -0.0032(3) -0.0010(3)
C1 0.0164(5) 0.0153(5) 0.0199(6) 0.0026(4) 0.0068(4) -0.0014(4)
C2 0.0195(6) 0.0166(5) 0.0242(6) 0.0008(4) 0.0069(5) 0.0009(5)
C3 0.0185(6) 0.0199(6) 0.0274(6) -0.0007(5) 0.0034(5) -0.0036(5)
C4 0.0198(6) 0.0251(6) 0.0203(6) 0.0047(5) 0.0015(4) -0.0024(5)
C5 0.0231(6) 0.0212(6) 0.0210(6) 0.0040(5) 0.0074(5) 0.0025(5)
C6 0.0186(5) 0.0177(6) 0.0215(6) -0.0006(4) 0.0066(4) -0.0005(4)
C11 0.0190(6) 0.0151(5) 0.0184(6) -0.0006(4) 0.0063(4) 0.0004(4)
C12 0.0192(6) 0.0179(6) 0.0220(6) 0.0020(4) 0.0065(5) -0.0018(5)
C13 0.0248(6) 0.0181(6) 0.0195(6) -0.0008(5) 0.0072(5) -0.0032(4)
C14 0.0211(6) 0.0168(6) 0.0159(5) -0.0008(4) 0.0015(4) 0.0016(4)
C15 0.0207(6) 0.0187(6) 0.0204(6) 0.0031(4) 0.0028(5) -0.0002(5)
C16 0.0196(6) 0.0189(6) 0.0187(6) 0.0026(4) 0.0042(4) -0.0019(4)

loop_
_atom_type_symbol
_atom_type_description
_atom_type_scat_dispersion_real
_atom_type_scat_dispersion_imag
_atom_type_scat_source
C C 0.0181 0.0091 'International Tables Vol C Tables 4.2.6.8 and 6.1.1.4'
H H 0.0000 0.0000 'International Tables Vol C Tables 4.2.6.8 and 6.1.1.4'
O O 0.0492 0.0322 'International Tables Vol C Tables 4.2.6.8 and 6.1.1.4'

loop_
_geom_angle_atom_site_label_1
_geom_angle_atom_site_label_2
_geom_angle_atom_site_label_3
_geom_angle_site_symmetry_1
_geom_angle_site_symmetry_3
_geom_angle
_geom_angle_publ_flag
C14 O1 H1 . . 106.8(12) ?
C2 C1 C6 . . 117.87(10) ?
C2 C1 C11 . . 120.69(10) ?
C6 C1 C11 . . 121.43(10) ?
C3 C2 C1 . . 121.30(11) ?
C3 C2 H2 . . 119.4 ?
C1 C2 H2 . . 119.4 ?
C4 C3 C2 . . 120.00(11) ?
C4 C3 H3 . . 120.0 ?
C2 C3 H3 . . 120.0 ?
C3 C4 C5 . . 119.51(11) ?
C3 C4 H4 . . 120.2 ?
C5 C4 H4 . . 120.2 ?
C6 C5 C4 . . 120.32(11) ?
C6 C5 H5 . . 119.8 ?
C4 C5 H5 . . 119.8 ?
C5 C6 C1 . . 121.01(11) ?
C5 C6 H6 . . 119.5 ?
C1 C6 H6 . . 119.5 ?
C1 C11 C16 . . 111.49(9) ?
C1 C11 C12 . . 113.01(9) ?
C16 C11 C12 . . 109.87(9) ?
C1 C11 H11 . . 107.4 ?
C16 C11 H11 . . 107.4 ?
C12 C11 H11 . . 107.4 ?
C13 C12 C11 . . 111.76(9) ?
C13 C12 H12A . . 109.3 ?
C11 C12 H12A . . 109.3 ?
C13 C12 H12B . . 109.3 ?
C11 C12 H12B . . 109.3 ?
H12A C12 H12B . . 107.9 ?
C14 C13 C12 . . 110.86(9) ?
C14 C13 H13A . . 109.5 ?
C12 C13 H13A . . 109.5 ?
C14 C13 H13B . . 109.5 ?
C12 C13 H13B . . 109.5 ?
H13A C13 H13B . . 108.1 ?
O1 C14 C15 . . 107.76(9) ?
O1 C14 C13 . . 111.67(9) ?
C15 C14 C13 . . 110.81(9) ?
O1 C14 H14 . . 108.8 ?
C15 C14 H14 . . 108.8 ?
C13 C14 H14 . . 108.8 ?
C14 C15 C16 . . 111.00(9) ?
C14 C15 H15A . . 109.4 ?
C16 C15 H15A . . 109.4 ?
C14 C15 H15B . . 109.4 ?
C16 C15 H15B . . 109.4 ?
H15A C15 H15B . . 108.0 ?
C15 C16 C11 . . 110.93(9) ?
C15 C16 H16A . . 109.5 ?
C11 C16 H16A . . 109.5 ?
C15 C16 H16B . . 109.5 ?
C11 C16 H16B . . 109.5 ?
H16A C16 H16B . . 108.0 ?

loop_
_geom_bond_atom_site_label_1
_geom_bond_atom_site_label_2
_geom_bond_site_symmetry_2
_geom_bond_distance
_geom_bond_publ_flag
O1 C14 . 1.4352(13) ?
O1 H1 . 0.89(2) ?
C1 C2 . 1.3932(16) ?
C1 C6 . 1.3973(16) ?
C1 C11 . 1.5128(15) ?
C2 C3 . 1.3916(16) ?
C2 H2 . 0.95 ?
C3 C4 . 1.3837(17) ?
C3 H3 . 0.95 ?
C4 C5 . 1.3882(17) ?
C4 H4 . 0.95 ?
C5 C6 . 1.3868(16) ?
C5 H5 . 0.95 ?
C6 H6 . 0.95 ?
C11 C16 . 1.5366(15) ?
C11 C12 . 1.5376(15) ?
C11 H11 . 1.0 ?
C12 C13 . 1.5307(15) ?
C12 H12A . 0.99 ?
C12 H12B . 0.99 ?
C13 C14 . 1.5233(16) ?
C13 H13A . 0.99 ?
C13 H13B . 0.99 ?
C14 C15 . 1.5149(15) ?
C14 H14 . 1.0 ?
C15 C16 . 1.5290(15) ?
C15 H15A . 0.99 ?
C15 H15B . 0.99 ?
C16 H16A . 0.99 ?
C16 H16B . 0.99 ?

loop_
_geom_hbond_atom_site_label_D
_geom_hbond_atom_site_label_H
_geom_hbond_atom_site_label_A
_geom_hbond_site_symmetry_A
_geom_hbond_distance_DH
_geom_hbond_distance_HA
_geom_hbond_distance_DA
_geom_hbond_angle_DHA
_geom_hbond_publ_flag
O1 H1 O1 2_645 0.89(2) 1.96(2) 2.8472(6) 179.(2) ?

loop_
_geom_torsion_atom_site_label_1
_geom_torsion_atom_site_label_2
_geom_torsion_atom_site_label_3
_geom_torsion_atom_site_label_4
_geom_torsion_site_symmetry_1
_geom_torsion_site_symmetry_2
_geom_torsion_site_symmetry_3
_geom_torsion_site_symmetry_4
_geom_torsion
_geom_torsion_publ_flag
C6 C1 C2 C3 . . . . -0.22(16) ?
C11 C1 C2 C3 . . . . 178.45(10) ?
C1 C2 C3 C4 . . . . -0.12(17) ?
C2 C3 C4 C5 . . . . 0.48(17) ?
C3 C4 C5 C6 . . . . -0.49(17) ?
C4 C5 C6 C1 . . . . 0.15(17) ?
C2 C1 C6 C5 . . . . 0.21(16) ?
C11 C1 C6 C5 . . . . -178.46(10) ?
C2 C1 C11 C16 . . . . -110.01(12) ?
C6 C1 C11 C16 . . . . 68.62(13) ?
C2 C1 C11 C12 . . . . 125.66(11) ?
C6 C1 C11 C12 . . . . -55.71(13) ?
C1 C11 C12 C13 . . . . -179.59(9) ?
C16 C11 C12 C13 . . . . 55.19(12) ?
C11 C12 C13 C14 . . . . -55.68(12) ?
C12 C13 C14 O1 . . . . 176.48(9) ?
C12 C13 C14 C15 . . . . 56.34(12) ?
O1 C14 C15 C16 . . . . 179.98(9) ?
C13 C14 C15 C16 . . . . -57.57(12) ?
C14 C15 C16 C11 . . . . 57.71(12) ?
C1 C11 C16 C15 . . . . 178.05(9) ?
C12 C11 C16 C15 . . . . -55.86(12) ?
